data_1556171
loop_
_publ_author_name
'Chang, Meng-Yang'
'Wu, Ming-Hao'
'Chen, Yeh-Long'

_publ_section_title
;
 One-pot synthesis of substituted tetrahydrocyclobuta[a]naphthalenes by
 domino aldol condensation/olefin migration/electrocyclization.
;
_journal_issue 11
_journal_name_full 'Organic letters'
_journal_page_first 2822
_journal_page_last 2825
_journal_paper_doi 10.1021/ol401152w
_journal_volume 15
_journal_year 2013
_chemical_formula_sum 'C27 H24 O3 S'
_chemical_formula_weight 428.52
_space_group_IT_number 2
_space_group_name_Hall '-P 1'
_space_group_name_H-M_alt 'P -1'
_symmetry_cell_setting triclinic
_symmetry_space_group_name_Hall '-P 1'
_symmetry_space_group_name_H-M 'P -1'
_atom_sites_solution_hydrogens geom
_atom_sites_solution_primary direct
_atom_sites_solution_secondary difmap
_audit_creation_method SHELXL-97
_cell_angle_alpha 109.7750(10)
_cell_angle_beta 92.0230(10)
_cell_angle_gamma 112.1730(10)
_cell_formula_units_Z 2
_cell_length_a 8.8560(5)
_cell_length_b 11.3252(6)
_cell_length_c 12.3448(7)
_cell_measurement_reflns_used 6431
_cell_measurement_temperature 100(2)
_cell_measurement_theta_max 26.5077
_cell_measurement_theta_min 2.1783
_cell_volume 1059.92(10)
_computing_cell_refinement 'SAINT V7.68A (Bruker AXS, 2009)'
_computing_data_collection 'APEX2 (Bruker AXS, 2010)'
_computing_data_reduction 'SAINT V7.68A (Bruker AXS, 2009)'
_computing_molecular_graphics 'SHELXTL (Sheldrick, 2008)'
_computing_publication_material SHELXTL
_computing_structure_refinement 'SHELXL-97 (Sheldrick, 2008)'
_computing_structure_solution 'SHELXS-97 (Sheldrick, 2008)'
_diffrn_ambient_temperature 100(2)
_diffrn_detector_area_resol_mean 8.3333
_diffrn_measured_fraction_theta_full 0.988
_diffrn_measured_fraction_theta_max 0.988
_diffrn_measurement_device_type 'Bruker APEX-II CCD'
_diffrn_measurement_method '\f and \w scans'
_diffrn_radiation_monochromator graphite
_diffrn_radiation_source 'fine-focus sealed tube'
_diffrn_radiation_type MoK\a
_diffrn_radiation_wavelength 0.71073
_diffrn_reflns_av_R_equivalents 0.0251
_diffrn_reflns_av_sigmaI/netI 0.0255
_diffrn_reflns_limit_h_max 11
_diffrn_reflns_limit_h_min -11
_diffrn_reflns_limit_k_max 14
_diffrn_reflns_limit_k_min -14
_diffrn_reflns_limit_l_max 15
_diffrn_reflns_limit_l_min -15
_diffrn_reflns_number 16009
_diffrn_reflns_theta_full 26.57
_diffrn_reflns_theta_max 26.57
_diffrn_reflns_theta_min 1.78
_exptl_absorpt_coefficient_mu 0.180
_exptl_absorpt_correction_T_max 0.9486
_exptl_absorpt_correction_T_min 0.8860
_exptl_absorpt_correction_type multi-scan
_exptl_absorpt_process_details 'SADABS V2008/1 (Bruker AXS)'
_exptl_crystal_colour Colorless
_exptl_crystal_density_diffrn 1.343
_exptl_crystal_density_meas ?
_exptl_crystal_density_method 'not measured'
_exptl_crystal_description Lump
_exptl_crystal_F_000 452
_exptl_crystal_size_max 0.18
_exptl_crystal_size_mid 0.15
_exptl_crystal_size_min 0.15
_refine_diff_density_max 0.400
_refine_diff_density_min -0.432
_refine_diff_density_rms 0.047
_refine_ls_extinction_method none
_refine_ls_goodness_of_fit_ref 1.053
_refine_ls_hydrogen_treatment constr
_refine_ls_matrix_type full
_refine_ls_number_parameters 282
_refine_ls_number_reflns 4379
_refine_ls_number_restraints 0
_refine_ls_restrained_S_all 1.053
_refine_ls_R_factor_all 0.0431
_refine_ls_R_factor_gt 0.0347
_refine_ls_shift/su_max 0.001
_refine_ls_shift/su_mean 0.000
_refine_ls_structure_factor_coef Fsqd
_refine_ls_weighting_details 'calc w=1/[\s^2^(Fo^2^)+(0.0367P)^2^+0.6973P] where P=(Fo^2^+2Fc^2^)/3'
_refine_ls_weighting_scheme calc
_refine_ls_wR_factor_gt 0.0861
_refine_ls_wR_factor_ref 0.0902
_reflns_number_gt 3746
_reflns_number_total 4379
_reflns_threshold_expression >2sigma(I)
_cod_data_source_file ol401152w_si_002.cif
_cod_data_source_block mo_130307lt_0m
_cod_depositor_comments
;
The following automatic conversions were performed:

data item '_exptl_crystal_density_meas' value 'not measured' was
changed to '?' -- the value is perceived as not measured.

Automatic conversion script
Id: cif_fix_values 6909 2019-04-08 15:41:33Z antanas 
;
_cod_database_code 1556171

loop_
_symmetry_equiv_pos_as_xyz
'x, y, z'
'-x, -y, -z'

loop_
_atom_site_label
_atom_site_type_symbol
_atom_site_fract_x
_atom_site_fract_y
_atom_site_fract_z
_atom_site_U_iso_or_equiv
_atom_site_adp_type
_atom_site_occupancy
_atom_site_symmetry_multiplicity
_atom_site_calc_flag
_atom_site_refinement_flags
S1 S 0.49769(5) 0.71591(4) 0.46019(3) 0.01331(10) Uani 1 1 d .
O1 O 0.39506(13) 0.58321(11) 0.46222(9) 0.0172(2) Uani 1 1 d .
O2 O 0.42157(14) 0.78270(11) 0.40967(9) 0.0183(2) Uani 1 1 d .
O3 O 0.77485(14) 0.53415(11) -0.02926(9) 0.0199(2) Uani 1 1 d .
C1 C 0.8742(2) 1.1091(2) 0.95083(16) 0.0335(4) Uani 1 1 d .
H1A H 0.9925 1.1314 0.9508 0.050 Uiso 1 1 calc R
H1B H 0.8379 1.0653 1.0071 0.050 Uiso 1 1 calc R
H1C H 0.8565 1.1938 0.9730 0.050 Uiso 1 1 calc R
C2 C 0.7753(2) 1.01147(17) 0.82978(14) 0.0216(4) Uani 1 1 d .
C3 C 0.7554(2) 0.87449(18) 0.78755(14) 0.0216(3) Uani 1 1 d .
H3 H 0.8025 0.8429 0.8363 0.026 Uiso 1 1 calc R
C4 C 0.66853(19) 0.78392(16) 0.67604(14) 0.0179(3) Uani 1 1 d .
H4 H 0.6553 0.6908 0.6484 0.022 Uiso 1 1 calc R
C5 C 0.60070(19) 0.83099(16) 0.60472(13) 0.0149(3) Uani 1 1 d .
C6 C 0.66215(18) 0.70139(15) 0.38988(13) 0.0136(3) Uani 1 1 d .
C7 C 0.68577(19) 0.58551(15) 0.36207(13) 0.0140(3) Uani 1 1 d .
H7 H 0.6084 0.5097 0.3762 0.017 Uiso 1 1 calc R
C8 C 0.82866(18) 0.57264(15) 0.31020(13) 0.0139(3) Uani 1 1 d .
C9 C 0.85216(19) 0.44541(15) 0.30096(13) 0.0147(3) Uani 1 1 d .
C10 C 0.9931(2) 0.45115(16) 0.35939(14) 0.0185(3) Uani 1 1 d .
H10 H 1.0816 0.5380 0.4033 0.022 Uiso 1 1 calc R
C11 C 1.0057(2) 0.33076(18) 0.35408(15) 0.0226(4) Uani 1 1 d .
H11 H 1.1023 0.3360 0.3951 0.027 Uiso 1 1 calc R
C12 C 0.8787(2) 0.20311(17) 0.28947(15) 0.0221(4) Uani 1 1 d .
H12 H 0.8879 0.1211 0.2860 0.026 Uiso 1 1 calc R
C13 C 0.7041(2) 1.05542(17) 0.75748(14) 0.0211(3) Uani 1 1 d .
H13 H 0.7149 1.1479 0.7858 0.025 Uiso 1 1 calc R
C14 C 0.6176(2) 0.96650(16) 0.64454(14) 0.0178(3) Uani 1 1 d .
H14 H 0.5708 0.9979 0.5955 0.021 Uiso 1 1 calc R
C15 C 0.77900(19) 0.82122(15) 0.36290(13) 0.0149(3) Uani 1 1 d .
H15 H 0.7658 0.9075 0.4077 0.018 Uiso 1 1 calc R
C16 C 0.95757(19) 0.83828(15) 0.39629(13) 0.0162(3) Uani 1 1 d .
H16A H 1.0367 0.9149 0.3780 0.019 Uiso 1 1 calc R
H16B H 0.9838 0.8616 0.4816 0.019 Uiso 1 1 calc R
C17 C 0.97650(19) 0.70757(15) 0.33014(13) 0.0153(3) Uani 1 1 d .
H17 H 1.0893 0.7091 0.3440 0.018 Uiso 1 1 calc R
C18 C 0.87726(19) 0.62568(15) 0.20786(13) 0.0148(3) Uani 1 1 d .
H18 H 0.9313 0.5759 0.1510 0.018 Uiso 1 1 calc R
C19 C 0.7247(2) 0.31615(16) 0.23527(14) 0.0174(3) Uani 1 1 d .
H19 H 0.6281 0.3107 0.1940 0.021 Uiso 1 1 calc R
C20 C 0.7375(2) 0.19615(17) 0.22968(14) 0.0205(3) Uani 1 1 d .
H20 H 0.6500 0.1091 0.1850 0.025 Uiso 1 1 calc R
C21 C 0.77643(19) 0.67983(15) 0.15828(13) 0.0147(3) Uani 1 1 d .
C22 C 0.72366(19) 0.63110(15) 0.03649(14) 0.0164(3) Uani 1 1 d .
C23 C 0.7233(2) 0.48025(18) -0.15326(14) 0.0240(4) Uani 1 1 d .
H23A H 0.6018 0.4387 -0.1729 0.036 Uiso 1 1 calc R
H23B H 0.7647 0.4100 -0.1899 0.036 Uiso 1 1 calc R
H23C H 0.7679 0.5549 -0.1821 0.036 Uiso 1 1 calc R
C24 C 0.6289(2) 0.68285(17) -0.00968(14) 0.0199(3) Uani 1 1 d .
H24 H 0.5929 0.6493 -0.0920 0.024 Uiso 1 1 calc R
C25 C 0.5873(2) 0.78422(17) 0.06566(15) 0.0216(3) Uani 1 1 d .
H25 H 0.5231 0.8199 0.0341 0.026 Uiso 1 1 calc R
C26 C 0.6379(2) 0.83357(16) 0.18558(14) 0.0181(3) Uani 1 1 d .
H26 H 0.6087 0.9027 0.2361 0.022 Uiso 1 1 calc R
C27 C 0.73226(19) 0.78119(15) 0.23211(13) 0.0150(3) Uani 1 1 d .

loop_
_atom_site_aniso_label
_atom_site_aniso_U_11
_atom_site_aniso_U_22
_atom_site_aniso_U_33
_atom_site_aniso_U_23
_atom_site_aniso_U_13
_atom_site_aniso_U_12
S1 0.01325(19) 0.01363(18) 0.01473(18) 0.00563(14) 0.00281(14) 0.00707(14)
O1 0.0148(5) 0.0155(5) 0.0210(6) 0.0076(4) 0.0041(4) 0.0054(4)
O2 0.0196(6) 0.0210(6) 0.0188(6) 0.0086(5) 0.0020(5) 0.0124(5)
O3 0.0234(6) 0.0219(6) 0.0139(5) 0.0040(4) 0.0026(4) 0.0117(5)
C1 0.0311(10) 0.0344(10) 0.0194(9) 0.0043(8) 0.0016(8) 0.0028(8)
C2 0.0162(8) 0.0255(9) 0.0175(8) 0.0064(7) 0.0062(6) 0.0041(7)
C3 0.0186(8) 0.0279(9) 0.0200(8) 0.0131(7) 0.0034(6) 0.0078(7)
C4 0.0171(8) 0.0187(8) 0.0207(8) 0.0097(6) 0.0047(6) 0.0081(6)
C5 0.0134(7) 0.0175(7) 0.0147(7) 0.0062(6) 0.0046(6) 0.0070(6)
C6 0.0132(7) 0.0152(7) 0.0120(7) 0.0050(6) 0.0022(6) 0.0058(6)
C7 0.0145(7) 0.0143(7) 0.0129(7) 0.0054(6) 0.0011(6) 0.0057(6)
C8 0.0142(7) 0.0136(7) 0.0136(7) 0.0050(6) 0.0015(6) 0.0057(6)
C9 0.0175(8) 0.0158(7) 0.0143(7) 0.0069(6) 0.0063(6) 0.0092(6)
C10 0.0172(8) 0.0193(8) 0.0201(8) 0.0076(6) 0.0028(6) 0.0086(6)
C11 0.0206(8) 0.0270(9) 0.0275(9) 0.0132(7) 0.0044(7) 0.0150(7)
C12 0.0267(9) 0.0204(8) 0.0279(9) 0.0126(7) 0.0090(7) 0.0154(7)
C13 0.0222(9) 0.0168(8) 0.0224(8) 0.0052(6) 0.0089(7) 0.0078(7)
C14 0.0180(8) 0.0192(8) 0.0201(8) 0.0089(6) 0.0076(6) 0.0102(6)
C15 0.0166(8) 0.0108(7) 0.0167(7) 0.0042(6) 0.0044(6) 0.0057(6)
C16 0.0156(8) 0.0134(7) 0.0165(7) 0.0039(6) 0.0018(6) 0.0044(6)
C17 0.0130(7) 0.0153(7) 0.0173(7) 0.0058(6) 0.0029(6) 0.0058(6)
C18 0.0147(7) 0.0155(7) 0.0146(7) 0.0061(6) 0.0041(6) 0.0064(6)
C19 0.0171(8) 0.0183(8) 0.0183(8) 0.0073(6) 0.0028(6) 0.0087(6)
C20 0.0230(9) 0.0161(8) 0.0216(8) 0.0062(6) 0.0062(7) 0.0080(7)
C21 0.0134(7) 0.0127(7) 0.0181(7) 0.0079(6) 0.0039(6) 0.0036(6)
C22 0.0154(8) 0.0143(7) 0.0187(8) 0.0074(6) 0.0051(6) 0.0041(6)
C23 0.0274(9) 0.0270(9) 0.0137(8) 0.0039(7) 0.0026(7) 0.0108(7)
C24 0.0211(8) 0.0224(8) 0.0166(8) 0.0099(6) 0.0016(6) 0.0074(7)
C25 0.0222(9) 0.0233(8) 0.0267(9) 0.0156(7) 0.0039(7) 0.0119(7)
C26 0.0196(8) 0.0145(7) 0.0233(8) 0.0095(6) 0.0060(6) 0.0081(6)
C27 0.0141(7) 0.0125(7) 0.0179(8) 0.0071(6) 0.0043(6) 0.0037(6)

loop_
_atom_type_symbol
_atom_type_description
_atom_type_scat_dispersion_real
_atom_type_scat_dispersion_imag
_atom_type_scat_source
C C 0.0033 0.0016 'International Tables Vol C Tables 4.2.6.8 and 6.1.1.4'
H H 0.0000 0.0000 'International Tables Vol C Tables 4.2.6.8 and 6.1.1.4'
O O 0.0106 0.0060 'International Tables Vol C Tables 4.2.6.8 and 6.1.1.4'
S S 0.1246 0.1234 'International Tables Vol C Tables 4.2.6.8 and 6.1.1.4'

loop_
_geom_angle_atom_site_label_1
_geom_angle_atom_site_label_2
_geom_angle_atom_site_label_3
_geom_angle
O1 S1 O2 118.82(7)
O1 S1 C6 108.38(7)
O2 S1 C6 108.96(7)
O1 S1 C5 108.88(7)
O2 S1 C5 107.99(7)
C6 S1 C5 102.59(7)
C22 O3 C23 117.37(13)
C2 C1 H1A 109.5
C2 C1 H1B 109.5
H1A C1 H1B 109.5
C2 C1 H1C 109.5
H1A C1 H1C 109.5
H1B C1 H1C 109.5
C13 C2 C3 118.57(15)
C13 C2 C1 121.35(16)
C3 C2 C1 120.08(16)
C4 C3 C2 121.16(15)
C4 C3 H3 119.4
C2 C3 H3 119.4
C3 C4 C5 119.16(15)
C3 C4 H4 120.4
C5 C4 H4 120.4
C14 C5 C4 121.00(14)
C14 C5 S1 120.38(12)
C4 C5 S1 118.59(12)
C7 C6 C15 120.21(14)
C7 C6 S1 119.97(12)
C15 C6 S1 119.81(11)
C6 C7 C8 121.63(14)
C6 C7 H7 119.2
C8 C7 H7 119.2
C7 C8 C9 115.15(13)
C7 C8 C17 115.92(13)
C9 C8 C17 121.17(13)
C7 C8 C18 119.25(12)
C9 C8 C18 115.66(12)
C17 C8 C18 57.81(9)
C10 C9 C19 118.68(14)
C10 C9 C8 122.27(14)
C19 C9 C8 118.98(13)
C9 C10 C11 120.44(15)
C9 C10 H10 119.8
C11 C10 H10 119.8
C12 C11 C10 120.61(15)
C12 C11 H11 119.7
C10 C11 H11 119.7
C11 C12 C20 119.41(15)
C11 C12 H12 120.3
C20 C12 H12 120.3
C14 C13 C2 121.28(15)
C14 C13 H13 119.4
C2 C13 H13 119.4
C5 C14 C13 118.81(15)
C5 C14 H14 120.6
C13 C14 H14 120.6
C6 C15 C27 105.86(12)
C6 C15 C16 107.76(12)
C27 C15 C16 111.11(12)
C6 C15 H15 110.7
C27 C15 H15 110.7
C16 C15 H15 110.7
C17 C16 C15 110.60(12)
C17 C16 H16A 109.5
C15 C16 H16A 109.5
C17 C16 H16B 109.5
C15 C16 H16B 109.5
H16A C16 H16B 108.1
C18 C17 C16 116.19(13)
C18 C17 C8 62.99(10)
C16 C17 C8 116.60(13)
C18 C17 H17 116.7
C16 C17 H17 116.7
C8 C17 H17 116.7
C21 C18 C17 119.33(13)
C21 C18 C8 121.43(13)
C17 C18 C8 59.19(9)
C21 C18 H18 115.1
C17 C18 H18 115.1
C8 C18 H18 115.1
C20 C19 C9 120.84(15)
C20 C19 H19 119.6
C9 C19 H19 119.6
C19 C20 C12 120.01(15)
C19 C20 H20 120.0
C12 C20 H20 120.0
C27 C21 C22 118.92(14)
C27 C21 C18 120.31(14)
C22 C21 C18 120.77(14)
O3 C22 C24 124.41(14)
O3 C22 C21 115.11(13)
C24 C22 C21 120.47(14)
O3 C23 H23A 109.5
O3 C23 H23B 109.5
H23A C23 H23B 109.5
O3 C23 H23C 109.5
H23A C23 H23C 109.5
H23B C23 H23C 109.5
C22 C24 C25 119.51(15)
C22 C24 H24 120.2
C25 C24 H24 120.2
C26 C25 C24 120.96(15)
C26 C25 H25 119.5
C24 C25 H25 119.5
C25 C26 C27 119.61(15)
C25 C26 H26 120.2
C27 C26 H26 120.2
C26 C27 C21 120.54(14)
C26 C27 C15 122.37(14)
C21 C27 C15 116.89(13)

loop_
_geom_bond_atom_site_label_1
_geom_bond_atom_site_label_2
_geom_bond_distance
S1 O1 1.4427(11)
S1 O2 1.4457(11)
S1 C6 1.7535(15)
S1 C5 1.7688(16)
O3 C22 1.3670(19)
O3 C23 1.4256(19)
C1 C2 1.510(2)
C1 H1A 0.9800
C1 H1B 0.9800
C1 H1C 0.9800
C2 C13 1.393(2)
C2 C3 1.396(2)
C3 C4 1.383(2)
C3 H3 0.9500
C4 C5 1.394(2)
C4 H4 0.9500
C5 C14 1.390(2)
C6 C7 1.338(2)
C6 C15 1.514(2)
C7 C8 1.472(2)
C7 H7 0.9500
C8 C9 1.500(2)
C8 C17 1.524(2)
C8 C18 1.581(2)
C9 C10 1.388(2)
C9 C19 1.400(2)
C10 C11 1.389(2)
C10 H10 0.9500
C11 C12 1.386(2)
C11 H11 0.9500
C12 C20 1.391(2)
C12 H12 0.9500
C13 C14 1.392(2)
C13 H13 0.9500
C14 H14 0.9500
C15 C27 1.517(2)
C15 C16 1.542(2)
C15 H15 1.0000
C16 C17 1.505(2)
C16 H16A 0.9900
C16 H16B 0.9900
C17 C18 1.502(2)
C17 H17 1.0000
C18 C21 1.475(2)
C18 H18 1.0000
C19 C20 1.385(2)
C19 H19 0.9500
C20 H20 0.9500
C21 C27 1.399(2)
C21 C22 1.406(2)
C22 C24 1.391(2)
C23 H23A 0.9800
C23 H23B 0.9800
C23 H23C 0.9800
C24 C25 1.393(2)
C24 H24 0.9500
C25 C26 1.382(2)
C25 H25 0.9500
C26 C27 1.397(2)
C26 H26 0.9500
